data_2206154
loop_
_publ_author_name
'Liang Shen'
'Li-Cheng Yan'
'Zhi-Min Jin'
'Yi-Jian Zhang'

_publ_section_title
;Diaqua(cyclohexane-1,1-diacetato-\k^2^<i>O,O</i>')(phenanthroline-\k^2^<i>N,N</i>')manganese(II)
 trihydrate
;
_journal_issue 7
_journal_name_full 'Acta Crystallographica Section E'
_journal_page_first m1419
_journal_page_last m1421
_journal_paper_doi 10.1107/S1600536805019665
_journal_volume 61
_journal_year 2005
_chemical_formula_iupac '[Mn (C12 H8 N2) (C10 H14 O4) (H2 O)2], 3H2 O'
_chemical_formula_moiety 'C22 H26 Mn N2 O6, 3H2 O'
_chemical_formula_sum 'C22 H32 Mn N2 O9'
_chemical_formula_weight 523.44
_chemical_name_systematic
;
Diaqua(cyclohexane-1,1-diacetato-\k^2^O,O')(phenanthroline-
\k^2^N,N')manganese(II) trihydrate
;
_space_group_IT_number 14
_symmetry_cell_setting monoclinic
_symmetry_space_group_name_Hall '-P 2ybc'
_symmetry_space_group_name_H-M 'P 1 21/c 1'
_cell_angle_alpha 90
_cell_angle_beta 101.2750(10)
_cell_angle_gamma 90
_cell_formula_units_Z 4
_cell_length_a 7.8763(3)
_cell_length_b 25.0242(7)
_cell_length_c 12.7232(3)
_cell_measurement_reflns_used 14069
_cell_measurement_temperature 297.0(10)
_cell_measurement_theta_max 27.4
_cell_measurement_theta_min 2.3
_cell_volume 2459.32(13)
_computing_cell_refinement PROCESS-AUTO
_computing_data_collection 'PROCESS-AUTO  (Rigaku, 1998)'
_computing_data_reduction 'CrystalStructure (Rigaku/MSC, 2004)'
_computing_molecular_graphics 'ORTEP-3 for Windows (Farrugia, 1997)'
_computing_publication_material CrystalStructure
_computing_structure_refinement 'CRYSTALS (Betteridge <i>et al.</i>, 2003)'
_computing_structure_solution 'SIR97 (Altomare <i>et al.</i>, 1999)'
_diffrn_detector_area_resol_mean 10.00
_diffrn_measured_fraction_theta_full 0.9996
_diffrn_measured_fraction_theta_max 0.9988
_diffrn_measurement_device_type 'Rigaku R-AXIS RAPID'
_diffrn_measurement_method \w
_diffrn_radiation_type 'Mo K\a'
_diffrn_radiation_wavelength 0.7107
_diffrn_reflns_av_R_equivalents 0.045
_diffrn_reflns_limit_h_max 10
_diffrn_reflns_limit_h_min -10
_diffrn_reflns_limit_k_max 32
_diffrn_reflns_limit_k_min -32
_diffrn_reflns_limit_l_max 16
_diffrn_reflns_limit_l_min -14
_diffrn_reflns_number 23941
_diffrn_reflns_theta_full 26.00
_diffrn_reflns_theta_max 27.45
_diffrn_standards_decay_% 0
_diffrn_standards_number 0
_exptl_absorpt_coefficient_mu 0.589
_exptl_absorpt_correction_T_max 0.905
_exptl_absorpt_correction_T_min 0.801
_exptl_absorpt_correction_type multi-scan
_exptl_absorpt_process_details '(ABSCOR; Higashi, 1995)'
_exptl_crystal_colour yellow
_exptl_crystal_density_diffrn 1.414
_exptl_crystal_density_method 'not measured'
_exptl_crystal_description block
_exptl_crystal_F_000 1100.00
_exptl_crystal_size_max 0.21
_exptl_crystal_size_mid 0.18
_exptl_crystal_size_min 0.17
_refine_diff_density_max 0.45
_refine_diff_density_min -0.42
_refine_ls_extinction_coef 11.4(7)
_refine_ls_extinction_method 'Larson (1970)'
_refine_ls_goodness_of_fit_ref 1.018
_refine_ls_hydrogen_treatment constr
_refine_ls_number_parameters 308
_refine_ls_number_reflns 5611
_refine_ls_R_factor_gt 0.0350
_refine_ls_shift/su_max 0.000
_refine_ls_structure_factor_coef Fsqd
_refine_ls_weighting_details 'w = 1/[0.0003Fo^2^ + \s(Fo^2^)]/(4Fo^2^)'
_refine_ls_weighting_scheme calc
_refine_ls_wR_factor_ref 0.0750
_reflns_number_gt 3284
_reflns_number_total 5611
_reflns_threshold_expression F^2^>2\s(F^2^)
_cod_data_source_file ci6595.cif
_cod_data_source_block I
_cod_depositor_comments
;
The following automatic conversions were performed:
'_symmetry_cell_setting' value 'Monoclinic' changed to 'monoclinic'
according to '/home/saulius/struct/CIF-dictionaries/cif_core.dic'
dictionary named 'cif_core.dic' version 2.4.1 from 2010-06-29.

Automatic conversion script
Id: cif_fix_enum 1527 2010-12-29 10:47:43Z saulius 

The following automatic conversions were performed:

'_symmetry_cell_setting' value 'Monoclinic' changed to 'monoclinic'
according to /home/saulius/struct/CIF-dictionaries/cif_core.dic
dictionary named 'cif_core.dic' version 2.4.1 from 2010-06-29.

Automatic conversion script
Id: cif_fix_values 1715 2011-07-08 13:25:40Z adriana 
;
_cod_original_cell_volume 2459.30(10)
_cod_original_sg_symbol_H-M 'P 21/c'
_cod_database_code 2206154
_cod_database_fobs_code 2206154

loop_
_symmetry_equiv_pos_site_id
_symmetry_equiv_pos_as_xyz
1 +X,+Y,+Z
2 -X,1/2+Y,1/2-Z
3 -X,-Y,-Z
4 +X,1/2-Y,1/2+Z

loop_
_atom_site_label
_atom_site_fract_x
_atom_site_fract_y
_atom_site_fract_z
_atom_site_U_iso_or_equiv
_atom_site_adp_type
_atom_site_calc_flag
_atom_site_refinement_flags
_atom_site_occupancy
_atom_site_type_symbol
Mn1 0.24115(4) 0.331490(10) 0.52464(2) 0.03614(8) Uani d . 1.00 Mn
O1 0.3845(2) 0.28331(5) 0.64540(10) 0.0459(4) Uani d . 1.00 O
O2 0.4695(2) 0.22033(6) 0.76330(10) 0.0480(4) Uani d . 1.00 O
O3 0.1056(2) 0.27555(5) 0.41600(10) 0.0436(4) Uani d . 1.00 O
O4 0.0319(2) 0.20698(5) 0.30910(10) 0.0467(4) Uani d . 1.00 O
O5 0.4683(2) 0.33129(5) 0.44690(10) 0.0439(4) Uani d . 1.00 O
O6 0.0181(2) 0.33448(5) 0.60790(10) 0.0465(4) Uani d . 1.00 O
O7 0.7465(2) 0.26586(6) 0.53090(10) 0.0661(5) Uani d . 1.00 O
O8 0.7989(2) 0.20491(6) 0.71410(10) 0.0697(6) Uani d . 1.00 O
O9 0.6930(2) 0.30735(6) 0.85790(10) 0.0702(6) Uani d . 1.00 O
N1 0.3556(2) 0.40671(6) 0.61290(10) 0.0409(5) Uani d . 1.00 N
N2 0.1320(2) 0.40264(6) 0.42150(10) 0.0410(5) Uani d . 1.00 N
C1 0.4674(3) 0.40789(9) 0.7061(2) 0.0559(7) Uani d . 1.00 C
C2 0.5382(4) 0.45510(10) 0.7520(2) 0.0737(9) Uani d . 1.00 C
C3 0.4928(4) 0.50210(10) 0.7013(2) 0.0730(10) Uani d . 1.00 C
C4 0.3752(3) 0.50306(8) 0.6029(2) 0.0573(8) Uani d . 1.00 C
C5 0.3182(4) 0.55073(9) 0.5448(3) 0.0780(10) Uani d . 1.00 C
C6 0.2052(4) 0.54872(9) 0.4517(3) 0.0790(10) Uani d . 1.00 C
C7 0.1361(3) 0.49916(8) 0.4058(2) 0.0588(8) Uani d . 1.00 C
C8 0.0178(4) 0.49470(10) 0.3085(2) 0.0770(10) Uani d . 1.00 C
C9 -0.0388(4) 0.44620(10) 0.2707(2) 0.0760(10) Uani d . 1.00 C
C10 0.0203(3) 0.40070(10) 0.3289(2) 0.0574(7) Uani d . 1.00 C
C11 0.1899(3) 0.45127(7) 0.4603(2) 0.0420(6) Uani d . 1.00 C
C12 0.3103(3) 0.45317(7) 0.5614(2) 0.0420(6) Uani d . 1.00 C
C13 0.3639(3) 0.23813(7) 0.68450(10) 0.0333(5) Uani d . 1.00 C
C14 0.2111(3) 0.20394(7) 0.63520(10) 0.0333(5) Uani d . 1.00 C
C15 0.2431(3) 0.16524(7) 0.54600(10) 0.0348(5) Uani d . 1.00 C
C16 0.3976(3) 0.12878(8) 0.58970(10) 0.0521(7) Uani d . 1.00 C
C17 0.4172(4) 0.08185(9) 0.5171(2) 0.0810(10) Uani d . 1.00 C
C18 0.2520(5) 0.04928(9) 0.4889(2) 0.0990(10) Uani d . 1.00 C
C19 0.0988(4) 0.08463(9) 0.4403(2) 0.0750(9) Uani d . 1.00 C
C20 0.0807(3) 0.13036(8) 0.5163(2) 0.0500(6) Uani d . 1.00 C
C21 0.2815(3) 0.19643(7) 0.44800(10) 0.0340(5) Uani d . 1.00 C
C22 0.1303(3) 0.22845(7) 0.38660(10) 0.0333(5) Uani d . 1.00 C
H1 0.5008 0.3742 0.7438 0.067 Uiso c R 1.00 H
H2 0.6203 0.4547 0.8206 0.089 Uiso c R 1.00 H
H3 0.5418 0.5357 0.7333 0.092 Uiso c R 1.00 H
H4 0.3635 0.5854 0.5734 0.102 Uiso c R 1.00 H
H5 0.1672 0.5821 0.4140 0.104 Uiso c R 1.00 H
H6 -0.0231 0.5270 0.2680 0.097 Uiso c R 1.00 H
H7 -0.1212 0.4432 0.2025 0.091 Uiso c R 1.00 H
H8 -0.0225 0.3658 0.3008 0.069 Uiso c R 1.00 H
H9 0.1794 0.1825 0.6920 0.040 Uiso c R 1.00 H
H10 0.1158 0.2274 0.6054 0.039 Uiso c R 1.00 H
H11 0.5027 0.1500 0.5987 0.060 Uiso c R 1.00 H
H12 0.3836 0.1150 0.6587 0.061 Uiso c R 1.00 H
H13 0.4468 0.0954 0.4516 0.094 Uiso c R 1.00 H
H14 0.5094 0.0588 0.5533 0.093 Uiso c R 1.00 H
H15 0.2673 0.0221 0.4372 0.112 Uiso c R 1.00 H
H16 0.2287 0.0323 0.5531 0.112 Uiso c R 1.00 H
H17 0.1174 0.0992 0.3729 0.086 Uiso c R 1.00 H
H18 -0.0062 0.0633 0.4278 0.086 Uiso c R 1.00 H
H19 0.0553 0.1153 0.5817 0.058 Uiso c R 1.00 H
H20 -0.0150 0.1527 0.4823 0.058 Uiso c R 1.00 H
H21 0.3764 0.2208 0.4731 0.040 Uiso c R 1.00 H
H22 0.3160 0.1708 0.3989 0.041 Uiso c R 1.00 H
H23 0.5687 0.3105 0.4755 0.054 Uiso d R 1.00 H
H24 0.4537 0.3185 0.3775 0.054 Uiso d R 1.00 H
H25 0.0467 0.3226 0.6754 0.057 Uiso d R 1.00 H
H26 -0.0733 0.3136 0.5704 0.057 Uiso d R 1.00 H
H27 0.7526 0.2410 0.4809 0.079 Uiso d R 1.00 H
H28 0.7526 0.2490 0.5899 0.079 Uiso d R 1.00 H
H29 0.8861 0.2235 0.7513 0.083 Uiso d R 1.00 H
H30 0.7061 0.2125 0.7473 0.082 Uiso d R 1.00 H
H31 0.7939 0.3045 0.8272 0.083 Uiso d R 1.00 H
H32 0.6069 0.2826 0.8172 0.084 Uiso d R 1.00 H

loop_
_atom_site_aniso_label
_atom_site_aniso_U_11
_atom_site_aniso_U_22
_atom_site_aniso_U_33
_atom_site_aniso_U_12
_atom_site_aniso_U_13
_atom_site_aniso_U_23
Mn1 0.0396(2) 0.02670(10) 0.0420(2) 0.00030(10) 0.00750(10) 0.00070(10)
O1 0.0440(10) 0.0364(7) 0.0525(8) -0.0049(7) -0.0016(7) 0.0066(6)
O2 0.0420(10) 0.0635(9) 0.0337(7) -0.0056(7) -0.0052(7) 0.0124(6)
O3 0.0420(10) 0.0347(7) 0.0497(8) 0.0056(6) -0.0019(7) -0.0017(6)
O4 0.0440(10) 0.0583(8) 0.0333(7) -0.0009(7) -0.0027(7) -0.0091(6)
O5 0.0443(9) 0.0416(7) 0.0477(8) -0.0017(7) 0.0139(7) -0.0099(6)
O6 0.0480(10) 0.0469(8) 0.0464(8) 0.0064(7) 0.0130(7) 0.0108(6)
O7 0.0460(10) 0.0930(10) 0.0570(9) 0.0020(10) 0.0063(8) -0.0035(9)
O8 0.0440(10) 0.0870(10) 0.0740(10) -0.0051(9) 0.0013(9) -0.0219(9)
O9 0.0490(10) 0.0840(10) 0.0740(10) -0.0077(9) 0.0033(9) -0.0201(9)
N1 0.0480(10) 0.0354(8) 0.0409(9) -0.0042(8) 0.0135(8) -0.0019(7)
N2 0.0450(10) 0.0401(9) 0.0408(9) 0.0078(8) 0.0140(8) 0.0023(7)
C1 0.062(2) 0.0640(10) 0.0420(10) -0.0120(10) 0.0090(10) -0.0060(10)
C2 0.076(2) 0.089(2) 0.058(2) -0.030(2) 0.0160(10) -0.0280(10)
C3 0.081(2) 0.064(2) 0.086(2) -0.035(2) 0.043(2) -0.0400(10)
C4 0.066(2) 0.0380(10) 0.082(2) -0.0120(10) 0.046(2) -0.0140(10)
C5 0.102(3) 0.0290(10) 0.124(2) -0.0080(10) 0.071(2) -0.0100(10)
C6 0.109(3) 0.0330(10) 0.119(2) 0.0190(10) 0.076(2) 0.0230(10)
C7 0.069(2) 0.0450(10) 0.075(2) 0.0240(10) 0.0470(10) 0.0230(10)
C8 0.084(2) 0.084(2) 0.073(2) 0.049(2) 0.041(2) 0.041(2)
C9 0.071(2) 0.107(2) 0.0490(10) 0.039(2) 0.0140(10) 0.0200(10)
C10 0.053(2) 0.072(2) 0.0470(10) 0.0180(10) 0.0080(10) 0.0010(10)
C11 0.0480(10) 0.0340(10) 0.0520(10) 0.0108(9) 0.0300(10) 0.0100(9)
C12 0.0490(10) 0.0310(10) 0.0550(10) -0.0013(9) 0.0300(10) -0.0039(9)
C13 0.0310(10) 0.0400(10) 0.0290(10) 0.0018(8) 0.0067(9) -0.0018(8)
C14 0.0320(10) 0.0347(9) 0.0328(9) 0.0003(8) 0.0060(8) 0.0034(8)
C15 0.0370(10) 0.0303(9) 0.0340(10) 0.0022(9) 0.0014(9) 0.0012(8)
C16 0.062(2) 0.0450(10) 0.0450(10) 0.0190(10) -0.0010(10) 0.0028(9)
C17 0.108(3) 0.0540(10) 0.072(2) 0.044(2) -0.004(2) -0.0050(10)
C18 0.158(3) 0.0370(10) 0.086(2) 0.014(2) -0.012(2) -0.0140(10)
C19 0.108(3) 0.0440(10) 0.063(2) -0.0200(10) -0.007(2) -0.0050(10)
C20 0.059(2) 0.0410(10) 0.0450(10) -0.0140(10) -0.0030(10) 0.0035(9)
C21 0.0330(10) 0.0350(10) 0.0330(10) 0.0036(9) 0.0044(9) -0.0035(8)
C22 0.0330(10) 0.0380(10) 0.0291(9) -0.0022(9) 0.0078(9) 0.0025(8)

loop_
_atom_type_symbol
_atom_type_description
_atom_type_scat_dispersion_real
_atom_type_scat_dispersion_imag
_atom_type_scat_source
C C 0.003 0.002
;
International Tables for Crystallography
(1992, Vol. C, Tables 4.2.6.8 and 6.1.1.4)
;
H H 0.000 0.000
;
International Tables for Crystallography
(1992, Vol. C, Table 6.1.1.4)
;
Mn Mn 0.337 0.728
;
International Tables for Crystallography
(1992, Vol. C, Tables 4.2.6.8 and 6.1.1.4)
;
N N 0.006 0.003
;
International Tables for Crystallography
(1992, Vol. C, Tables 4.2.6.8 and 6.1.1.4)
;
O O 0.011 0.006
;
International Tables for Crystallography
(1992, Vol. C, Tables 4.2.6.8 and 6.1.1.4)
;

loop_
_geom_angle_atom_site_label_1
_geom_angle_atom_site_label_2
_geom_angle_atom_site_label_3
_geom_angle
_geom_angle_publ_flag
O3 Mn1 O1 103.27(5) y
O5 Mn1 O1 87.70(5) y
O6 Mn1 O1 91.86(5) y
N1 Mn1 O1 90.53(5) y
N2 Mn1 O1 163.41(5) y
Mn1 O1 C13 135.40(10) ?
O5 Mn1 O3 93.19(5) y
O6 Mn1 O3 89.35(5) y
N1 Mn1 O3 166.19(5) y
N2 Mn1 O3 93.20(5) y
Mn1 O3 C22 136.70(10) ?
O6 Mn1 O5 177.46(5) y
N1 Mn1 O5 86.90(6) y
N2 Mn1 O5 89.48(6) y
N1 Mn1 O6 90.60(6) y
N2 Mn1 O6 90.23(6) y
N2 Mn1 N1 72.99(5) y
Mn1 N1 C1 125.80(10) ?
Mn1 N1 C12 115.50(10) ?
Mn1 N2 C10 126.40(10) ?
Mn1 N2 C11 115.40(10) ?
O1 C13 C14 120.00(10) ?
O1 C13 O2 121.3(2) ?
O2 C13 C14 118.8(2) ?
O3 C22 C21 119.40(10) ?
O3 C22 O4 121.8(2) ?
O4 C22 C21 118.8(2) ?
C12 N1 C1 118.7(2) ?
N1 C1 C2 122.4(2) ?
N1 C12 C11 118.1(2) ?
N1 C12 C4 122.6(2) ?
C11 N2 C10 118.2(2) ?
N2 C10 C9 122.7(2) ?
N2 C11 C12 118.0(2) ?
N2 C11 C7 122.4(2) ?
C1 C2 C3 119.5(2) ?
C2 C3 C4 120.3(2) ?
C3 C4 C12 116.5(2) ?
C3 C4 C5 124.1(2) ?
C12 C4 C5 119.4(2) ?
C4 C5 C6 121.0(2) ?
C4 C12 C11 119.3(2) ?
C5 C6 C7 121.9(2) ?
C6 C7 C11 118.9(2) ?
C6 C7 C8 124.3(2) ?
C11 C7 C8 116.8(2) ?
C7 C8 C9 120.3(2) ?
C7 C11 C12 119.6(2) ?
C8 C9 C10 119.6(2) ?
C13 C14 C15 115.3(2) ?
C14 C15 C21 111.10(10) ?
C14 C15 C16 109.70(10) ?
C14 C15 C20 106.8(2) ?
C21 C15 C16 108.9(2) ?
C20 C15 C16 108.4(2) ?
C15 C16 C17 114.0(2) ?
C21 C15 C20 111.80(10) ?
C15 C20 C19 114.1(2) ?
C15 C21 C22 115.0(2) ?
C16 C17 C18 112.0(3) ?
C17 C18 C19 111.0(2) ?
C18 C19 C20 110.1(2) ?
Mn1 O5 H23 120.7998 ?
Mn1 O5 H24 117.9140 ?
Mn1 O6 H25 111.7801 ?
Mn1 O6 H26 109.6342 ?
H24 O5 H23 96.5329 ?
H26 O6 H25 109.0152 ?
H28 O7 H27 106.2602 ?
H30 O8 H29 104.3199 ?
H32 O9 H31 106.2397 ?
N1 C1 H1 119.0086 ?
N2 C10 H8 118.5474 ?
H1 C1 C2 118.6156 ?
C1 C2 H2 120.4165 ?
H2 C2 C3 120.0720 ?
C2 C3 H3 120.0424 ?
H3 C3 C4 119.6191 ?
C4 C5 H4 119.4711 ?
H4 C5 C6 119.5376 ?
C5 C6 H5 119.2493 ?
H5 C6 C7 118.8923 ?
C7 C8 H6 119.4795 ?
C8 C9 H7 119.9976 ?
H6 C8 C9 120.2512 ?
C9 C10 H8 118.7761 ?
H7 C9 C10 120.3864 ?
C13 C14 H10 108.2065 ?
C13 C14 H9 107.7132 ?
H10 C14 C15 108.4206 ?
H9 C14 C15 107.6152 ?
H10 C14 H9 109.4601 ?
C15 C16 H11 108.4016 ?
C15 C16 H12 108.4530 ?
C15 C20 H20 108.6699 ?
C15 C20 H19 108.1222 ?
C15 C21 H21 108.1019 ?
C15 C21 H22 107.9410 ?
H11 C16 C17 107.9648 ?
H12 C16 C17 108.4893 ?
C16 C17 H13 108.7582 ?
C16 C17 H14 109.0202 ?
H12 C16 H11 109.4618 ?
H13 C17 C18 108.8615 ?
H14 C17 C18 108.7138 ?
C17 C18 H16 109.3031 ?
C17 C18 H15 108.8268 ?
H14 C17 H13 109.4602 ?
C18 C19 H17 109.3628 ?
H16 C18 C19 109.2431 ?
C18 C19 H18 109.1880 ?
H15 C18 C19 109.0036 ?
H16 C18 H15 109.4558 ?
C19 C20 H20 108.1559 ?
H17 C19 C20 109.1567 ?
C19 C20 H19 108.3184 ?
H18 C19 C20 109.5670 ?
H18 C19 H17 109.4575 ?
H20 C20 H19 109.4561 ?
H21 C21 C22 108.2712 ?
H22 C21 C22 107.9616 ?
H22 C21 H21 109.4666 ?

loop_
_geom_bond_atom_site_label_1
_geom_bond_atom_site_label_2
_geom_bond_distance
_geom_bond_publ_flag
Mn1 O1 2.1010(10) y
Mn1 O3 2.1050(10) y
Mn1 O5 2.207(2) y
Mn1 O6 2.224(2) y
Mn1 N1 2.285(2) y
Mn1 N2 2.278(2) y
O1 C13 1.258(2) ?
O2 C13 1.252(2) ?
O3 C22 1.263(2) ?
O4 C22 1.250(2) ?
N1 C1 1.332(2) ?
N1 C12 1.348(2) ?
N2 C10 1.326(3) ?
N2 C11 1.358(2) ?
C1 C2 1.386(3) ?
C2 C3 1.355(4) ?
C3 C4 1.404(4) ?
C4 C5 1.429(3) ?
C4 C12 1.412(3) ?
C5 C6 1.337(4) ?
C6 C7 1.432(3) ?
C7 C8 1.401(3) ?
C7 C11 1.408(3) ?
C8 C9 1.348(4) ?
C9 C10 1.388(4) ?
C11 C12 1.442(3) ?
C13 C14 1.509(3) ?
C14 C15 1.549(3) ?
C15 C16 1.536(3) ?
C15 C20 1.534(3) ?
C15 C21 1.551(3) ?
C16 C17 1.520(3) ?
C17 C18 1.518(4) ?
C18 C19 1.526(4) ?
C19 C20 1.522(3) ?
C21 C22 1.518(2) ?
O5 H23 0.96 ?
O5 H24 0.92 ?
O6 H25 0.89 ?
O6 H26 0.94 ?
O7 H27 0.90 ?
O7 H28 0.85 ?
O8 H29 0.88 ?
O8 H30 0.93 ?
O9 H31 0.95 ?
O9 H32 0.99 ?
C1 H1 0.98 ?
C2 H2 0.98 ?
C3 H3 0.98 ?
C5 H4 0.98 ?
C6 H5 0.98 ?
C8 H6 0.98 ?
C9 H7 0.98 ?
C10 H8 0.98 ?
C14 H9 0.97 ?
C14 H10 0.97 ?
C16 H11 0.97 ?
C16 H12 0.97 ?
C17 H13 0.97 ?
C17 H14 0.97 ?
C18 H15 0.97 ?
C18 H16 0.97 ?
C19 H17 0.97 ?
C19 H18 0.97 ?
C20 H19 0.97 ?
C20 H20 0.97 ?
C21 H21 0.97 ?
C21 H22 0.97 ?

loop_
_geom_hbond_atom_site_label_D
_geom_hbond_atom_site_label_H
_geom_hbond_atom_site_label_A
_geom_hbond_site_symmetry_A
_geom_hbond_distance_DH
_geom_hbond_distance_HA
_geom_hbond_distance_DA
_geom_hbond_angle_DHA
_geom_hbond_publ_flag
O5 H23 O7 . 0.96 1.82 2.776(2) 175 y
O5 H24 O2 4_554 0.93 1.77 2.671(2) 163 y
O6 H25 O4 4_555 0.90 1.88 2.744(2) 162 y
O6 H26 O7 1_455 0.94 1.85 2.769(2) 165 y
O7 H27 O9 4_554 0.90 1.96 2.831(2) 163 y
O7 H28 O8 . 0.85 1.90 2.748(2) 170 y
O8 H29 O3 4_655 0.89 2.44 3.201(2) 144 y
O8 H29 O4 4_655 0.89 2.13 2.970(2) 157 y
O8 H30 O2 . 0.93 1.92 2.812(2) 158 y
O9 H31 O4 4_655 0.95 1.95 2.879(2) 163 y
O9 H32 O1 . 0.99 2.52 3.318(2) 138 y
O9 H32 O2 . 0.99 1.94 2.909(2) 165 y
